data_7106042
loop_
_publ_author_name
'Daniel Kratzert'
'Dirk Leusser'
'Daniel Stern'
'Jens Meyer'
'Frank Breher'
'Dietmar Stalke'

_publ_section_title
;
 Experimental charge density distribution of non-coordinating sp3
 carbanions in [Mg{(pz*)3C}2]
;
_journal_name_full Chem.Commun.
_journal_page_first 2931
_journal_paper_doi 10.1039/c0cc04688d
_journal_volume 47
_journal_year 2011
_chemical_formula_sum 'C32 H42 Mg N12'
_chemical_formula_weight 619.09
_space_group_IT_number 148
_symmetry_cell_setting rhombohedral
_symmetry_space_group_name_Hall '-R 3'
_symmetry_space_group_name_H-M 'R -3 :H'
_cell_angle_alpha 90
_cell_angle_beta 90
_cell_angle_gamma 120
_cell_formula_units_Z 3
_cell_length_a 10.6329(10)
_cell_length_b 10.6329(10)
_cell_length_c 24.569(2)
_cell_measurement_reflns_used 9871
_cell_measurement_temperature 15(2)
_cell_measurement_theta_max 52.089
_cell_measurement_theta_min 2.761
_cell_volume 2405.6(4)
_computing_molecular_graphics 'Volkov et al, (2006)'
_computing_publication_material 'Volkov et al, (2006)'
_computing_structure_refinement 'Volkov et al, (2006)'
_diffrn_ambient_temperature 15(2)
_diffrn_radiation_monochromator graphite
_diffrn_radiation_source 'fine-focus sealed tube'
_diffrn_radiation_type MoK\a
_diffrn_radiation_wavelength 0.71073
_diffrn_reflns_av_R_equivalents 0.0000
_diffrn_reflns_av_sigmaI/netI 0.0124
_diffrn_reflns_limit_h_max 11
_diffrn_reflns_limit_h_min -23
_diffrn_reflns_limit_k_max 23
_diffrn_reflns_limit_k_min 0
_diffrn_reflns_limit_l_max 54
_diffrn_reflns_limit_l_min 0
_diffrn_reflns_number 6231
_diffrn_reflns_theta_max 52.45
_diffrn_reflns_theta_min 2.48
_exptl_absorpt_coefficient_mu 0.099
_exptl_absorpt_correction_T_max 0.9830
_exptl_absorpt_correction_T_min 0.9211
_exptl_absorpt_correction_type multi-scan
_exptl_absorpt_process_details SADABS-2008/2
_exptl_crystal_colour colorless
_exptl_crystal_density_diffrn 1.280
_exptl_crystal_density_method 'not measured'
_exptl_crystal_description block
_exptl_crystal_F_000 990.0
_exptl_crystal_size_max 0.130
_exptl_crystal_size_mid 0.100
_exptl_crystal_size_min 0.058
_refine_diff_density_max 0.286
_refine_diff_density_min -0.154
_refine_diff_density_rms 0.031
_refine_ls_extinction_method none
_refine_ls_goodness_of_fit_ref 2.476
_refine_ls_hydrogen_treatment mixed
_refine_ls_matrix_type full
_refine_ls_number_parameters 202
_refine_ls_number_reflns 4731
_refine_ls_number_restraints 0
_refine_ls_R_factor_all 0.019
_refine_ls_R_factor_gt 0.016
_refine_ls_R_Fsqd_factor 0.021
_refine_ls_shift/su_max 0
_refine_ls_structure_factor_coef Fsqd
_refine_ls_weighting_details
;
calc w2 = 1/[s^2^(Fo^2^)]
;
_refine_ls_weighting_scheme calc
_refine_ls_wR_factor_ref 0.034
_reflns_number_gt 5594
_reflns_number_total 6231
_reflns_threshold_expression >2sigma(I)
_cod_data_source_file C0CC04688D.TXT
_cod_data_source_block MGPZ
_cod_depositor_comments
;
The following automatic conversions were performed:

'_symmetry_cell_setting' value 'RHOMBOHEDRAL' changed to
'rhombohedral' according to the built-in table from CIF Core
dictionary named 'cif_core.dic' version 2.4.1 from 2010-06-29.

Automatic conversion script
Id: cif_fix_values 1646 2011-03-28 12:23:43Z adriana 
;
_cod_original_sg_symbol_H-M R-3
_cod_database_code 7106042

loop_
_space_group_symop_id
_space_group_symop_operation_xyz
1 +X,+Y,+Z
2 -Y,+X-Y,+Z
3 -X+Y,-X,+Z
4 -X,-Y,-Z
5 +Y,-X+Y,-Z
6 +X-Y,+X,-Z
7 1/3+X,2/3+Y,2/3+Z
8 1/3-X,2/3-Y,2/3-Z
9 1/3-Y,2/3+X-Y,2/3+Z
10 1/3+Y,2/3-X+Y,2/3-Z
11 1/3-X+Y,2/3-X,2/3+Z
12 1/3+X-Y,2/3+X,2/3-Z
13 2/3+X,1/3+Y,1/3+Z
14 2/3-X,1/3-Y,1/3-Z
15 2/3-Y,1/3+X-Y,1/3+Z
16 2/3+Y,1/3-X+Y,1/3-Z
17 2/3-X+Y,1/3-X,1/3+Z
18 2/3+X-Y,1/3+X,1/3-Z

loop_
_atom_local_axes_atom_label
_atom_local_axes_atom0
_atom_local_axes_ax1
_atom_local_axes_atom1
_atom_local_axes_atom2
_atom_local_axes_ax2
MG(1) C(6) Z MG(1) N(1) Y
N(1) C(1) X N(1) N(2) Y
N(2) N(1) X N(2) C(3) Y
C(1) C(2) X C(1) N(1) Y
C(2) C(3) X C(2) C(1) Y
C(3) N(2) X C(3) C(2) Y
C(4) C(1) -Z C(4) H(4A) Y
C(5) C(3) Z C(5) H(5A) Y
C(6) MG(1) Z C(6) N(2) Y
H(2) C(2) Z H(2) C(1) Y
H(4A) C(4) Z H(4A) H(4E) Y
H(4B) C(4) Z H(4B) H(4F) Y
H(4C) C(4) Z H(4C) H(4D) Y
H(4D) C(4) Z H(4D) H(4B) Y
H(4E) C(4) Z H(4E) H(4C) Y
H(4F) C(4) Z H(4F) H(4A) Y
H(5A) C(5) Z H(5A) H(5C) Y
H(5B) C(5) Z H(5B) H(5A) Y
H(5C) C(5) Z H(5C) H(5B) Y

loop_
_atom_rho_multipole_atom_label
_atom_rho_multipole_coeff_Pv
_atom_rho_multipole_coeff_P00
_atom_rho_multipole_coeff_P11
_atom_rho_multipole_coeff_P1-1
_atom_rho_multipole_coeff_P10
_atom_rho_multipole_coeff_P20
_atom_rho_multipole_coeff_P21
_atom_rho_multipole_coeff_P2-1
_atom_rho_multipole_coeff_P22
_atom_rho_multipole_coeff_P2-2
_atom_rho_multipole_coeff_P30
_atom_rho_multipole_coeff_P31
_atom_rho_multipole_coeff_P3-1
_atom_rho_multipole_coeff_P32
_atom_rho_multipole_coeff_P3-2
_atom_rho_multipole_coeff_P33
_atom_rho_multipole_coeff_P3-3
_atom_rho_multipole_coeff_P40
_atom_rho_multipole_coeff_P41
_atom_rho_multipole_coeff_P4-1
_atom_rho_multipole_coeff_P42
_atom_rho_multipole_coeff_P4-2
_atom_rho_multipole_coeff_P43
_atom_rho_multipole_coeff_P4-3
_atom_rho_multipole_coeff_P44
_atom_rho_multipole_coeff_P4-4
_atom_rho_multipole_kappa
_atom_rho_multipole_kappa_prime0
_atom_rho_multipole_kappa_prime1
_atom_rho_multipole_kappa_prime2
_atom_rho_multipole_kappa_prime3
_atom_rho_multipole_kappa_prime4
_atom_rho_multipole_radial_slater_n0
_atom_rho_multipole_radial_slater_zeta0
_atom_rho_multipole_radial_slater_n1
_atom_rho_multipole_radial_slater_zeta1
_atom_rho_multipole_radial_slater_n2
_atom_rho_multipole_radial_slater_zeta2
_atom_rho_multipole_radial_slater_n3
_atom_rho_multipole_radial_slater_zeta3
_atom_rho_multipole_radial_slater_n4
_atom_rho_multipole_radial_slater_zeta4
MG(1) 0.08(2) 0 0 0 0 -0.009(6) 0 0 0 0 0 0 0 0 0 0 0 -0.027(6) 0 0 0 0 -0.006(5) -0.025(6) 0 0 1 1.005376 1.005376 1.005376 1.005376 1.005376 4 2.205 4 2.205 4 2.205 4 2.205 4 2.205
N(1) 5.24(3) 0 -0.038(7) -0.106(6) -0.004(5) -0.055(6) -0.005(5) 0.003(5) 0.047(6) 0.092(6) 0.003(5) -0.005(6) -0.047(5) 0.008(5) 0.016(5) 0.110(6) -0.048(6) 0.010(7) 0.002(6) -0.000(6) 0.011(7) -0.003(7) -0.001(6) -0.005(6) 0.036(7) 0.015(7) 0.995(2) 0.979531 0.979531 0.979531 0.979531 0.979531 2 3.83936 2 3.83936 2 3.83936 3 3.83936 4 3.83936
N(2) 5.09(3) 0 -0.026(7) 0.033(7) 0 -0.033(6) 0 0 -0.056(7) 0.002(6) -0.0121 -0.011(6) 0.015(6) 0.0003 0.0053 0.190(6) -0.037(6) 0.030(7) 0 0 0.005(7) 0.000(7) 0 0 0.022(8) 0.003(8) 1.002(2) 0.971838 0.971838 0.971838 0.971838 0.971838 2 3.83936 2 3.83936 2 3.83936 3 3.83936 4 3.83936
C(1) 3.89(4) 0 0.045(9) 0.035(9) 0 -0.183(8) 0 0 0.002(8) 0.014(8) 0 0.019(8) 0.009(7) 0 0 0.241(9) -0.106(8) 0.038(10) 0 0 -0.013(10) -0.003(10) 0 0 0.025(11) 0.033(10) 1.032(4) 0.974846 0.974846 0.974846 0.974846 0.974846 2 3.1762 2 3.1762 2 3.1762 3 3.1762 4 3.1762
C(2) 4.16(4) 0 0.023(10) 0.010(10) 0 -0.138(8) 0 0 0.010(8) 0.008(9) 0 0.002(8) 0.009(8) 0 0 0.227(10) -0.088(9) 0.010(10) 0 0 0.014(10) -0.014(10) 0 0 0.035(11) -0.033(10) 1.010(4) 0.981629 0.981629 0.981629 0.981629 0.981629 2 3.1762 2 3.1762 2 3.1762 3 3.1762 4 3.1762
C(3) 3.71(4) 0 -0.005(9) 0.066(10) 0 -0.162(8) 0 0 -0.056(8) 0.004(8) 0 -0.012(7) 0.036(8) 0 0 0.223(9) -0.061(8) 0.013(10) 0 0 0.001(10) -0.024(9) 0 0 0.059(11) -0.011(11) 1.041(4) 0.977886 0.977886 0.977886 0.977886 0.977886 2 3.1762 2 3.1762 2 3.1762 3 3.1762 4 3.1762
C(4) 4.00(3) 0 0 0 0.013(8) 0.071(8) 0 0 0 0 0.273(9) 0 0 0 0 -0.031(9) -0.099(10) 0.037(10) 0 0 0 0 0.043(10) 0.055(11) 0 0 0.994(4) 0.959316 0.959316 0.959316 0.959316 0.959316 2 3.1762 2 3.1762 2 3.1762 3 3.1762 4 3.1762
C(5) 4.78(6) 0 0 0 -0.046(9) -0.035(9) 0 0 0 0 0.356(11) 0 0 0 0 0.013(6) -0.226(9) 0.041(11) 0 0 0 0 0.014(8) 0.098(11) 0 0 0.957(4) 0.943795 0.943795 0.943795 0.943795 0.943795 2 3.1762 2 3.1762 2 3.1762 3 3.1762 4 3.1762
C(6) 1.466(19) 0 0 0 -0.077(4) 0.054(4) 0 0 0 0 -0.050(5) 0 0 0 0 0 -0.080(5) -0.009(5) 0 0 0 0 0 -0.037(6) 0 0 0.972(5) 0.970429 0.970429 0.970429 0.970429 0.970429 2 3.1762 2 3.1762 2 3.1762 3 3.1762 4 3.1762
H(2) 0.892(14) 0 0 0 0.128(9) -0.006(10) 0 0 0 0 0 0 0 0 0 0 0 0 0 0 0 0 0 0 0 0 1.1 1.18 1.18 1.18 1.18 1.18 0 2 1 2 2 2 3 2 4 2
H(4A) 0.593(10) 0 0 0 0.066(7) 0.028(8) 0 0 0 0 0 0 0 0 0 0 0 0 0 0 0 0 0 0 0 0 1.1 1.18 1.18 1.18 1.18 1.18 0 2 1 2 2 2 3 2 4 2
H(4B) 0.5925 0 0 0 0.0664 0.0281 0 0 0 0 0 0 0 0 0 0 0 0 0 0 0 0 0 0 0 0 1.1 1.18 1.18 1.18 1.18 1.18 0 2 1 2 2 2 3 2 4 2
H(4C) 0.5925 0 0 0 0.0664 0.0281 0 0 0 0 0 0 0 0 0 0 0 0 0 0 0 0 0 0 0 0 1.1 1.18 1.18 1.18 1.18 1.18 0 2 1 2 2 2 3 2 4 2
H(4D) 0.408(10) 0 0 0 0.084(7) 0.045(7) 0 0 0 0 0 0 0 0 0 0 0 0 0 0 0 0 0 0 0 0 1.1 1.18 1.18 1.18 1.18 1.18 0 2 1 2 2 2 3 2 4 2
H(4E) 0.4075 0 0 0 0.0837 0.0451 0 0 0 0 0 0 0 0 0 0 0 0 0 0 0 0 0 0 0 0 1.1 1.18 1.18 1.18 1.18 1.18 0 2 1 2 2 2 3 2 4 2
H(4F) 0.4075 0 0 0 0.0837 0.0451 0 0 0 0 0 0 0 0 0 0 0 0 0 0 0 0 0 0 0 0 1.1 1.18 1.18 1.18 1.18 1.18 0 2 1 2 2 2 3 2 4 2
H(5A) 0.786(11) 0 0 0 0.094(6) 0.004(6) 0 0 0 0 0 0 0 0 0 0 0 0 0 0 0 0 0 0 0 0 1.1 1.18 1.18 1.18 1.18 1.18 0 2 1 2 2 2 3 2 4 2
H(5B) 0.786 0 0 0 0.0936 0.0041 0 0 0 0 0 0 0 0 0 0 0 0 0 0 0 0 0 0 0 0 1.1 1.18 1.18 1.18 1.18 1.18 0 2 1 2 2 2 3 2 4 2
H(5C) 0.786 0 0 0 0.0936 0.0041 0 0 0 0 0 0 0 0 0 0 0 0 0 0 0 0 0 0 0 0 1.1 1.18 1.18 1.18 1.18 1.18 0 2 1 2 2 2 3 2 4 2

loop_
_atom_site_aniso_label
_atom_site_aniso_U_11
_atom_site_aniso_U_22
_atom_site_aniso_U_33
_atom_site_aniso_U_12
_atom_site_aniso_U_13
_atom_site_aniso_U_23
Mg(1) 0.00849(4) 0.00849(4) 0.00511(6) 0.00425(2) 0 0
N(1) 0.01104(6) 0.00809(6) 0.00606(6) 0.00466(5) 0.00022(5) -0.00001(5)
N(2) 0.00995(6) 0.00778(6) 0.00567(6) 0.00441(4) 0.00020(4) -0.00036(5)
C(1) 0.01101(6) 0.00839(6) 0.00788(7) 0.00490(5) 0.00023(4) 0.00056(5)
C(2) 0.01239(7) 0.00873(6) 0.00942(7) 0.00565(5) 0.00034(4) -0.00078(5)
C(3) 0.00991(6) 0.00913(6) 0.00709(6) 0.00485(5) 0.00022(4) -0.00115(5)
C(4) 0.01700(7) 0.01124(6) 0.01015(7) 0.00662(5) 0.00141(5) 0.00303(5)
C(5) 0.01280(6) 0.01297(7) 0.00789(7) 0.00617(5) 0.00084(5) -0.00177(4)
C(6) 0.00858(6) 0.00858(6) 0.00624(10) 0.00430(3) 0 0

loop_
_atom_site_label
_atom_site_type_symbol
_atom_site_fract_x
_atom_site_fract_y
_atom_site_fract_z
_atom_site_U_iso_or_equiv
_atom_site_occupancy
_atom_site_symmetry_multiplicity
Mg(1) Mg 0.33333 0.66667 0.16667 0.007 0.5001 6
N(1) N 0.25944(2) 0.48315(2) 0.110105(8) 0.008 1 18
N(2) N 0.291911(15) 0.52353(2) 0.056467(7) 0.008 1 18
C(1) C 0.221321(18) 0.34297(2) 0.112269(8) 0.009 1 18
C(2) C 0.231142(18) 0.29292(2) 0.060277(8) 0.01 1 18
C(3) C 0.277420(17) 0.41126(2) 0.025835(8) 0.009 1 18
C(4) C 0.17791(2) 0.26036(2) 0.164494(8) 0.013 1 18
C(5) C 0.313551(19) 0.427537(19) -0.033147(8) 0.011 1 18
C(6) C 0.33333 0.66667 0.036546(12) 0.008 1 6
H(2) H 0.207192(18) 0.18467(2) 0.050277(8) 0.01203(4) 1 18
H(4A) H 0.20354(2) 0.33533(2) 0.198134(8) 0.01943(5) 0.7 18
H(4B) H 0.23657(2) 0.20193(2) 0.169274(8) 0.01943(5) 0.7 18
H(4C) H 0.06212(2) 0.18381(2) 0.164034(8) 0.01943(5) 0.7 18
H(4D) H 0.09398(2) 0.14913(2) 0.156704(8) 0.01943(5) 0.3 18
H(4E) H 0.13672(2) 0.31059(2) 0.192244(8) 0.01943(5) 0.3 18
H(4F) H 0.27153(2) 0.26134(2) 0.182494(8) 0.01943(5) 0.3 18
H(5A) H 0.428261(19) 0.502457(19) -0.039677(8) 0.01697(5) 1 18
H(5B) H 0.248471(19) 0.465307(19) -0.053817(8) 0.01697(5) 1 18
H(5C) H 0.290831(19) 0.325117(19) -0.051107(8) 0.01697(5) 1 18

loop_
_geom_angle_atom_site_label_1
_geom_angle_atom_site_label_2
_geom_angle_atom_site_label_3
_geom_angle
_geom_angle_site_symmetry_1
_geom_angle_site_symmetry_2
_geom_angle_site_symmetry_3
_geom_angle_publ_flag
N(2) N(1) C(1) 105.971(17) 1_555 1_555 1_555 yes
N(1) N(2) C(3) 110.941(18) 1_555 1_555 1_555 yes
N(1) N(2) C(6) 123.443(19) 1_555 1_555 1_555 yes
N(1) N(2) C(6) 123.444(19) 1_555 1_555 2_665 yes
N(1) N(2) C(6) 123.444(19) 1_555 1_555 3_565 yes
C(3) N(2) C(6) 125.609(19) 1_555 1_555 1_555 yes
C(3) N(2) C(6) 125.608(19) 1_555 1_555 2_665 yes
C(3) N(2) C(6) 125.608(19) 1_555 1_555 3_565 yes
C(6) N(2) C(6) 0.0018177(7) 1_555 1_555 2_665 yes
C(6) N(2) C(6) 0.0041188(6) 1_555 1_555 3_565 yes
C(6) N(2) C(6) 0.0030959(5) 2_665 1_555 3_565 yes
N(1) C(1) C(2) 110.318(18) 1_555 1_555 1_555 yes
N(1) C(1) C(4) 121.541(17) 1_555 1_555 1_555 yes
C(2) C(1) C(4) 128.137(17) 1_555 1_555 1_555 yes
C(1) C(2) C(3) 105.695(17) 1_555 1_555 1_555 yes
C(1) C(2) H(2) 126.101(11) 1_555 1_555 1_555 yes
C(3) C(2) H(2) 128.203(12) 1_555 1_555 1_555 yes
N(2) C(3) C(2) 107.059(17) 1_555 1_555 1_555 yes
N(2) C(3) C(5) 122.039(17) 1_555 1_555 1_555 yes
C(2) C(3) C(5) 130.862(17) 1_555 1_555 1_555 yes
C(1) C(4) H(4A) 109.434(10) 1_555 1_555 1_555 yes
C(1) C(4) H(4B) 109.460(10) 1_555 1_555 1_555 yes
C(1) C(4) H(4C) 109.502(10) 1_555 1_555 1_555 yes
C(1) C(4) H(4D) 109.507(10) 1_555 1_555 1_555 yes
C(1) C(4) H(4E) 109.454(10) 1_555 1_555 1_555 yes
C(1) C(4) H(4F) 109.437(10) 1_555 1_555 1_555 yes
H(4A) C(4) H(4B) 109.48037551(4) 1_555 1_555 1_555 yes
H(4A) C(4) H(4C) 109.47593276(3) 1_555 1_555 1_555 yes
H(4A) C(4) H(4D) 134.71080649(9) 1_555 1_555 1_555 yes
H(4A) C(4) H(4E) 34.26231727(3) 1_555 1_555 1_555 yes
H(4A) C(4) H(4F) 77.87905646(5) 1_555 1_555 1_555 yes
H(4B) C(4) H(4C) 109.47450500(5) 1_555 1_555 1_555 yes
H(4B) C(4) H(4D) 77.86406401(4) 1_555 1_555 1_555 yes
H(4B) C(4) H(4E) 134.72056386(7) 1_555 1_555 1_555 yes
H(4B) C(4) H(4F) 34.24748366(3) 1_555 1_555 1_555 yes
H(4C) C(4) H(4D) 34.25470424(3) 1_555 1_555 1_555 yes
H(4C) C(4) H(4E) 77.85977193(3) 1_555 1_555 1_555 yes
H(4C) C(4) H(4F) 134.70917387(5) 1_555 1_555 1_555 yes
H(4D) C(4) H(4E) 109.46862995(4) 1_555 1_555 1_555 yes
H(4D) C(4) H(4F) 109.46690055(5) 1_555 1_555 1_555 yes
H(4E) C(4) H(4F) 109.49425402(7) 1_555 1_555 1_555 yes
C(3) C(5) H(5A) 111.092(9) 1_555 1_555 1_555 yes
C(3) C(5) H(5B) 108.900(9) 1_555 1_555 1_555 yes
C(3) C(5) H(5C) 111.396(10) 1_555 1_555 1_555 yes
H(5A) C(5) H(5B) 110.50078861(4) 1_555 1_555 1_555 yes
H(5A) C(5) H(5C) 106.34681778(2) 1_555 1_555 1_555 yes
H(5B) C(5) H(5C) 108.56456503(5) 1_555 1_555 1_555 yes
N(2) C(6) N(2) 109.097(14) 1_555 1_555 2_665 yes
N(2) C(6) N(2) 109.101(14) 1_555 1_555 3_565 yes
N(2) C(6) N(2) 109.102(14) 2_665 1_555 3_565 yes
C(4) H(4A) H(4E) 72.87877990(8) 1_555 1_555 1_555 yes
C(4) H(4B) H(4F) 72.87265919(7) 1_555 1_555 1_555 yes
C(4) H(4C) H(4D) 72.87345363(8) 1_555 1_555 1_555 yes
C(4) H(4D) H(4C) 72.87184423(7) 1_555 1_555 1_555 yes
C(4) H(4E) H(4A) 72.85890494(9) 1_555 1_555 1_555 yes
C(4) H(4F) H(4B) 72.87985926(8) 1_555 1_555 1_555 yes

loop_
_geom_bond_atom_site_label_1
_geom_bond_atom_site_label_2
_geom_bond_distance
_geom_bond_site_symmetry_1
_geom_bond_site_symmetry_2
_geom_bond_publ_flag
N(1) N(2) 1.3755(2) 1_555 1_555 yes
N(1) C(1) 1.3359(3) 1_555 1_555 yes
N(2) C(3) 1.3532(2) 1_555 1_555 yes
N(2) C(6) 1.4421(2) 1_555 1_555 yes
N(2) C(6) 1.4420(2) 1_555 2_665 yes
N(2) C(6) 1.4421(2) 1_555 3_565 yes
C(1) C(2) 1.4076(3) 1_555 1_555 yes
C(1) C(4) 1.4918(3) 1_555 1_555 yes
C(2) C(3) 1.3865(3) 1_555 1_555 yes
C(2) H(2) 1.0756044628(5) 1_555 1_555 yes
C(3) C(5) 1.4869(3) 1_555 1_555 yes
C(4) H(4A) 1.0842322957(6) 1_555 1_555 yes
C(4) H(4B) 1.0845848519(4) 1_555 1_555 yes
C(4) H(4C) 1.0845880156(6) 1_555 1_555 yes
C(4) H(4D) 1.0845974039(7) 1_555 1_555 yes
C(4) H(4E) 1.0843482301(5) 1_555 1_555 yes
C(4) H(4F) 1.0845428613(5) 1_555 1_555 yes
C(5) H(5A) 1.0846062674(6) 1_555 1_555 yes
C(5) H(5B) 1.0844067164(4) 1_555 1_555 yes
C(5) H(5C) 1.0844110094(5) 1_555 1_555 yes
H(4A) H(4E) 0.6387772161(9) 1_555 1_555 yes
H(4B) H(4F) 0.6386700512(11) 1_555 1_555 yes
H(4C) H(4D) 0.6388176641(7) 1_555 1_555 yes
